data_4337087
loop_
_publ_author_name
'Qin, Jianhua'
'Jia, Yanyuan'
'Li, Huijun'
'Zhao, Bei'
'Wu, Dongqing'
'Zang, Shuangquan'
'Hou, Hongwei'
'Fan, Yaoting'

_publ_section_title
;
 Conversion from a heterochiral [2 + 2] coaxially nested double-helical
 column to a cationic spiral staircase stimulated by an ionic liquid
 anion.
;
_journal_issue 2
_journal_name_full 'Inorganic chemistry'
_journal_page_first 685
_journal_page_last 687
_journal_paper_doi 10.1021/ic402598p
_journal_volume 53
_journal_year 2014
_chemical_formula_sum 'C76 H72 Br4 Mn8 N44 O22'
_chemical_formula_weight 2712.94
_chemical_name_systematic
;

 ?

;
_space_group_IT_number 106
_symmetry_cell_setting tetragonal
_symmetry_space_group_name_Hall 'P 4c -2ab'
_symmetry_space_group_name_H-M 'P 42 b c'
_atom_sites_solution_hydrogens geom
_atom_sites_solution_primary direct
_atom_sites_solution_secondary difmap
_audit_creation_method SHELXL-97
_cell_angle_alpha 90.00
_cell_angle_beta 90.00
_cell_angle_gamma 90.00
_cell_formula_units_Z 2
_cell_length_a 19.870(3)
_cell_length_b 19.870(3)
_cell_length_c 12.749(3)
_cell_measurement_reflns_used 10825
_cell_measurement_temperature 293(2)
_cell_measurement_theta_max 27.8884
_cell_measurement_theta_min 2.0498
_cell_volume 5033.5(16)
_computing_cell_refinement 'Bruker XSCANS'
_computing_data_collection 'Bruker XSCANS'
_computing_data_reduction 'Bruker SHELXTL'
_computing_molecular_graphics 'Bruker SHELXTL'
_computing_publication_material 'Bruker SHELXTL'
_computing_structure_refinement 'SHELXL-97 (Sheldrick, 1997)'
_computing_structure_solution 'SHELXS-97 (Sheldrick, 1990)'
_diffrn_ambient_temperature 293(2)
_diffrn_measured_fraction_theta_full 0.970
_diffrn_measured_fraction_theta_max 0.970
_diffrn_measurement_device_type 'Bruker P4'
_diffrn_measurement_method '\w scans'
_diffrn_radiation_monochromator graphite
_diffrn_radiation_source 'fine-focus sealed tube'
_diffrn_radiation_type MoK\a
_diffrn_radiation_wavelength 0.71073
_diffrn_reflns_av_R_equivalents 0.0466
_diffrn_reflns_av_sigmaI/netI 0.0494
_diffrn_reflns_limit_h_max 21
_diffrn_reflns_limit_h_min -21
_diffrn_reflns_limit_k_max 8
_diffrn_reflns_limit_k_min -21
_diffrn_reflns_limit_l_max 15
_diffrn_reflns_limit_l_min -13
_diffrn_reflns_number 13908
_diffrn_reflns_theta_full 24.99
_diffrn_reflns_theta_max 24.99
_diffrn_reflns_theta_min 2.05
_exptl_absorpt_coefficient_mu 2.649
_exptl_absorpt_correction_T_max 0.5459
_exptl_absorpt_correction_T_min 0.4662
_exptl_absorpt_correction_type multi-scan
_exptl_absorpt_process_details SADABS
_exptl_crystal_colour YELLOW
_exptl_crystal_density_diffrn 1.790
_exptl_crystal_density_method 'not measured'
_exptl_crystal_description BLOCK
_exptl_crystal_F_000 2704
_exptl_crystal_size_max 0.34
_exptl_crystal_size_mid 0.28
_exptl_crystal_size_min 0.26
_refine_diff_density_max 0.685
_refine_diff_density_min -0.391
_refine_diff_density_rms 0.090
_refine_ls_abs_structure_details 'Flack H D (1983), Acta Cryst. A39, 876-881'
_refine_ls_abs_structure_Flack 0.589(15)
_refine_ls_extinction_method none
_refine_ls_goodness_of_fit_ref 1.087
_refine_ls_hydrogen_treatment constr
_refine_ls_matrix_type full
_refine_ls_number_parameters 353
_refine_ls_number_reflns 4033
_refine_ls_number_restraints 7
_refine_ls_restrained_S_all 1.087
_refine_ls_R_factor_all 0.0510
_refine_ls_R_factor_gt 0.0446
_refine_ls_shift/su_max 0.001
_refine_ls_shift/su_mean 0.000
_refine_ls_structure_factor_coef Fsqd
_refine_ls_weighting_details 'calc w=1/[\s^2^(Fo^2^)+(0.0573P)^2^+0.0000P] where P=(Fo^2^+2Fc^2^)/3'
_refine_ls_weighting_scheme calc
_refine_ls_wR_factor_gt 0.1065
_refine_ls_wR_factor_ref 0.1102
_reflns_number_gt 3638
_reflns_number_total 4033
_reflns_threshold_expression >2sigma(I)
_cod_data_source_file ic402598p_si_002.cif
_cod_data_source_block 2
_cod_depositor_comments
;
The following automatic conversions were performed:

'_symmetry_cell_setting' value 'Tetragonal' changed to 'tetragonal'
according to
/usr/data/users/saulius/automatic-downloads/current/ACS/lib/dictionaries/cif_core.dic
dictionary named 'cif_core.dic' version 2.4.2 from
2011-04-26.

'_exptl_absorpt_correction_type' value 'MULTI-SCAN'
changed to 'multi-scan' according to
/usr/data/users/saulius/automatic-downloads/current/ACS/lib/dictionaries/cif_core.dic
dictionary named 'cif_core.dic' version 2.4.2 from
2011-04-26.

'_refine_ls_hydrogen_treatment' value 'CONSTR' changed
to 'constr' according to
/usr/data/users/saulius/automatic-downloads/current/ACS/lib/dictionaries/cif_core.dic
dictionary named 'cif_core.dic' version 2.4.2 from 2011-04-26.

Automatic conversion script
Id: cif_fix_values 2281 2013-09-26 08:29:07Z andrius 
;
_cod_original_cell_volume 5033.5(14)
_cod_original_sg_symbol_H-M P4(2)bc
_cod_database_code 4337087

loop_
_symmetry_equiv_pos_as_xyz
'x, y, z'
'-x, -y, z'
'-y, x, z+1/2'
'y, -x, z+1/2'
'x+1/2, -y+1/2, z'
'-x+1/2, y+1/2, z'
'-y+1/2, -x+1/2, z+1/2'
'y+1/2, x+1/2, z+1/2'

loop_
_atom_site_label
_atom_site_type_symbol
_atom_site_fract_x
_atom_site_fract_y
_atom_site_fract_z
_atom_site_U_iso_or_equiv
_atom_site_adp_type
_atom_site_occupancy
_atom_site_symmetry_multiplicity
_atom_site_calc_flag
_atom_site_refinement_flags
Mn1 Mn 0.79470(4) 0.99726(5) 0.87143(9) 0.0232(2) Uani 1 1 d .
Mn2 Mn 0.83326(5) 0.83785(5) 0.64285(11) 0.0223(2) Uani 1 1 d .
Br1 Br 0.98928(3) 0.86805(4) 0.91126(7) 0.0437(2) Uani 1 1 d .
O1 O 0.92007(19) 0.90441(19) 0.6340(4) 0.0277(10) Uani 1 1 d .
O2 O 0.8573(2) 0.9656(2) 0.7385(4) 0.0358(12) Uani 1 1 d .
O3 O 0.8881(2) 0.7810(2) 0.7658(4) 0.0295(11) Uani 1 1 d .
H1W H 0.9115 0.8047 0.8076 0.044 Uiso 1 1 d R
H2W H 0.8615 0.7937 0.8142 0.044 Uiso 1 1 d R
O4 O 0.7801(2) 0.8912(2) 0.5160(4) 0.0303(11) Uani 1 1 d .
H3W H 0.8122 0.9106 0.4839 0.045 Uiso 1 1 d R
H4W H 0.7614 0.8618 0.4772 0.045 Uiso 1 1 d R
O5 O 0.8809(2) 0.9958(2) 0.9664(4) 0.0452(14) Uani 1 1 d .
H5W H 0.8931 1.0222 1.0153 0.068 Uiso 1 1 d R
H6W H 0.9130 0.9762 0.9344 0.068 Uiso 1 1 d R
O6 O 0.5432(9) 1.0003(9) 0.896(2) 0.196(9) Uani 0.50 1 d PU
H7W H 0.5578 0.9822 0.8401 0.294 Uiso 0.50 1 d PR
H8W H 0.5047 1.0125 0.8741 0.294 Uiso 0.50 1 d PR
N2 N 0.6356(3) 0.9169(3) 1.1781(5) 0.0523(19) Uani 1 1 d .
N1 N 0.7271(3) 0.9630(3) 1.0286(5) 0.0377(15) Uani 1 1 d .
N3 N 0.7500(2) 0.8973(2) 0.8509(4) 0.0259(12) Uani 1 1 d .
N5 N 0.6803(3) 0.8109(2) 0.8846(4) 0.0254(13) Uani 1 1 d .
N4 N 0.7540(3) 0.8544(2) 0.7680(4) 0.0233(12) Uani 1 1 d .
N6 N 0.7536(2) 0.7533(2) 0.6401(5) 0.0231(10) Uani 1 1 d .
N7 N 0.8577(2) 0.7623(2) 0.5054(4) 0.0215(11) Uani 1 1 d .
N8 N 0.8998(2) 0.7567(2) 0.4224(5) 0.0212(11) Uani 1 1 d .
N9 N 0.8147(2) 0.6837(2) 0.3967(4) 0.0219(12) Uani 1 1 d .
N10 N 0.9626(3) 0.7243(3) 0.2422(4) 0.0308(13) Uani 1 1 d .
N11 N 0.9134(3) 0.6266(3) 0.1038(5) 0.0463(17) Uani 1 1 d .
C1 C 0.7175(5) 0.9939(4) 1.1176(7) 0.054(3) Uani 1 1 d .
H1 H 0.7421 1.0327 1.1316 0.065 Uiso 1 1 calc R
C2 C 0.6708(6) 0.9705(4) 1.1943(7) 0.068(3) Uani 1 1 d .
H2 H 0.6657 0.9941 1.2568 0.081 Uiso 1 1 calc R
C3 C 0.6450(4) 0.8844(4) 1.0879(5) 0.0393(18) Uani 1 1 d .
H3 H 0.6200 0.8458 1.0743 0.047 Uiso 1 1 calc R
C4 C 0.6907(3) 0.9063(3) 1.0143(5) 0.0246(14) Uani 1 1 d .
C5 C 0.7063(3) 0.8710(3) 0.9172(6) 0.0220(12) Uani 1 1 d .
C6 C 0.7133(3) 0.8037(3) 0.7922(5) 0.0227(14) Uani 1 1 d .
C7 C 0.7077(3) 0.7491(3) 0.7164(5) 0.0221(14) Uani 1 1 d .
C8 C 0.6586(3) 0.6979(4) 0.7178(6) 0.0332(17) Uani 1 1 d .
H8 H 0.6276 0.6947 0.7722 0.040 Uiso 1 1 calc R
C9 C 0.6582(4) 0.6534(3) 0.6370(9) 0.0359(16) Uani 1 1 d .
H9 H 0.6264 0.6190 0.6361 0.043 Uiso 1 1 calc R
C10 C 0.7050(3) 0.6581(3) 0.5546(6) 0.0304(16) Uani 1 1 d .
H10 H 0.7039 0.6287 0.4979 0.037 Uiso 1 1 calc R
C11 C 0.7525(3) 0.7084(3) 0.5618(5) 0.0218(13) Uani 1 1 d .
C12 C 0.8077(3) 0.7175(3) 0.4862(5) 0.0228(14) Uani 1 1 d .
C13 C 0.8716(3) 0.7103(3) 0.3603(5) 0.0239(13) Uani 1 1 d .
C14 C 0.9058(3) 0.6904(3) 0.2628(5) 0.0266(15) Uani 1 1 d .
C15 C 0.8821(3) 0.6415(3) 0.1941(6) 0.0370(18) Uani 1 1 d .
H15 H 0.8431 0.6182 0.2115 0.044 Uiso 1 1 calc R
C16 C 0.9677(4) 0.6626(5) 0.0824(6) 0.054(2) Uani 1 1 d .
H16 H 0.9893 0.6556 0.0185 0.064 Uiso 1 1 calc R
C17 C 0.9934(3) 0.7092(4) 0.1493(7) 0.045(2) Uani 1 1 d .
H17 H 1.0330 0.7314 0.1315 0.054 Uiso 1 1 calc R
C18 C 0.9104(3) 0.9567(3) 0.6892(5) 0.0257(14) Uani 1 1 d .
C19 C 0.9641(3) 1.0118(3) 0.6892(6) 0.0292(16) Uani 1 1 d .
H19A H 0.9572 1.0398 0.6279 0.035 Uiso 1 1 calc R
H19B H 0.9572 1.0399 0.7505 0.035 Uiso 1 1 calc R

loop_
_atom_site_aniso_label
_atom_site_aniso_U_11
_atom_site_aniso_U_22
_atom_site_aniso_U_33
_atom_site_aniso_U_23
_atom_site_aniso_U_13
_atom_site_aniso_U_12
Mn1 0.0229(5) 0.0190(4) 0.0276(5) -0.0038(4) -0.0007(4) -0.0003(4)
Mn2 0.0203(5) 0.0230(5) 0.0236(5) -0.0024(5) 0.0026(4) -0.0066(3)
Br1 0.0389(4) 0.0456(4) 0.0467(5) 0.0040(4) -0.0109(5) -0.0022(3)
O1 0.031(2) 0.019(2) 0.033(3) -0.006(2) -0.001(2) -0.0094(17)
O2 0.022(3) 0.049(3) 0.037(3) -0.001(2) 0.012(2) -0.007(2)
O3 0.025(2) 0.036(3) 0.028(3) -0.008(2) 0.003(2) -0.0055(19)
O4 0.033(3) 0.029(2) 0.028(3) -0.002(2) -0.004(2) -0.0058(19)
O5 0.030(3) 0.060(3) 0.046(3) -0.021(3) -0.016(2) 0.015(2)
O6 0.203(12) 0.188(12) 0.197(13) 0.011(9) 0.006(10) 0.012(9)
N2 0.080(5) 0.036(4) 0.041(4) -0.002(3) 0.026(4) 0.003(3)
N1 0.055(4) 0.028(3) 0.031(3) -0.013(3) 0.008(3) -0.006(3)
N3 0.027(3) 0.026(3) 0.025(3) -0.002(2) 0.004(3) -0.001(2)
N5 0.028(3) 0.021(3) 0.027(4) -0.006(2) 0.005(2) -0.0055(19)
N4 0.027(3) 0.023(3) 0.020(3) -0.006(2) 0.007(2) -0.003(2)
N6 0.018(3) 0.024(3) 0.028(3) -0.004(3) 0.009(3) -0.0088(17)
N7 0.017(3) 0.024(3) 0.024(3) -0.005(2) 0.000(2) -0.005(2)
N8 0.016(2) 0.027(3) 0.021(3) -0.003(2) 0.006(2) -0.0028(19)
N9 0.023(3) 0.026(3) 0.017(3) -0.006(2) 0.004(2) -0.0023(18)
N10 0.027(3) 0.034(3) 0.032(3) -0.005(3) 0.007(3) -0.004(2)
N11 0.036(4) 0.064(5) 0.039(4) -0.021(3) 0.011(3) -0.006(3)
C1 0.084(7) 0.026(4) 0.051(6) -0.015(4) 0.015(5) -0.008(4)
C2 0.138(10) 0.038(5) 0.027(5) -0.008(4) 0.028(5) -0.001(6)
C3 0.046(5) 0.037(4) 0.035(4) -0.003(4) 0.016(3) -0.002(3)
C4 0.034(4) 0.021(4) 0.019(3) 0.002(3) 0.009(3) -0.002(3)
C5 0.023(3) 0.024(3) 0.019(3) 0.000(3) 0.001(3) 0.001(2)
C6 0.019(3) 0.024(3) 0.025(4) -0.001(3) 0.009(3) -0.002(2)
C7 0.021(3) 0.022(3) 0.023(3) 0.001(3) 0.005(3) -0.003(2)
C8 0.026(4) 0.039(4) 0.035(4) 0.000(3) 0.013(3) -0.010(3)
C9 0.038(4) 0.029(4) 0.040(4) -0.005(4) 0.003(4) -0.020(3)
C10 0.031(4) 0.029(4) 0.031(4) -0.006(3) 0.000(3) -0.012(3)
C11 0.022(3) 0.025(3) 0.019(3) -0.005(3) 0.001(3) -0.005(2)
C12 0.025(4) 0.021(3) 0.022(3) 0.002(3) -0.006(3) 0.001(2)
C13 0.020(3) 0.028(3) 0.024(3) 0.001(3) 0.003(3) -0.005(2)
C14 0.020(3) 0.032(4) 0.028(4) -0.003(3) 0.005(3) -0.001(3)
C15 0.030(4) 0.042(4) 0.040(4) -0.012(3) 0.006(3) -0.007(3)
C16 0.042(5) 0.076(6) 0.042(5) -0.030(5) 0.013(4) -0.009(4)
C17 0.031(4) 0.055(5) 0.050(5) -0.016(4) 0.020(4) -0.016(3)
C18 0.021(4) 0.031(4) 0.025(4) 0.009(3) -0.006(3) -0.001(3)
C19 0.021(4) 0.023(4) 0.044(4) -0.004(3) 0.000(3) -0.001(3)

loop_
_atom_type_symbol
_atom_type_description
_atom_type_scat_dispersion_real
_atom_type_scat_dispersion_imag
_atom_type_scat_source
C C 0.0033 0.0016 'International Tables Vol C Tables 4.2.6.8 and 6.1.1.4'
H H 0.0000 0.0000 'International Tables Vol C Tables 4.2.6.8 and 6.1.1.4'
N N 0.0061 0.0033 'International Tables Vol C Tables 4.2.6.8 and 6.1.1.4'
O O 0.0106 0.0060 'International Tables Vol C Tables 4.2.6.8 and 6.1.1.4'
Mn Mn 0.3368 0.7283 'International Tables Vol C Tables 4.2.6.8 and 6.1.1.4'
Br Br -0.2901 2.4595 'International Tables Vol C Tables 4.2.6.8 and 6.1.1.4'

loop_
_geom_angle_atom_site_label_1
_geom_angle_atom_site_label_2
_geom_angle_atom_site_label_3
_geom_angle
_geom_angle_site_symmetry_1
_geom_angle_site_symmetry_3
O5 Mn1 N3 112.78(19) . .
O5 Mn1 O2 88.81(19) . .
N3 Mn1 O2 82.97(19) . .
O5 Mn1 N8 96.81(18) . 4_575
N3 Mn1 N8 135.62(16) . 4_575
O2 Mn1 N8 131.8(2) . 4_575
O5 Mn1 N10 156.0(2) . 4_575
N3 Mn1 N10 89.0(2) . 4_575
O2 Mn1 N10 83.73(19) . 4_575
N8 Mn1 N10 72.04(19) 4_575 4_575
O5 Mn1 N1 88.4(2) . .
N3 Mn1 N1 68.42(18) . .
O2 Mn1 N1 147.50(18) . .
N8 Mn1 N1 80.68(19) 4_575 .
N10 Mn1 N1 109.90(19) 4_575 .
O1 Mn2 O4 92.83(17) . .
O1 Mn2 O3 87.54(16) . .
O4 Mn2 O3 177.65(19) . .
O1 Mn2 N4 119.93(17) . .
O4 Mn2 N4 96.56(18) . .
O3 Mn2 N4 85.25(18) . .
O1 Mn2 N6 170.01(17) . .
O4 Mn2 N6 90.60(18) . .
O3 Mn2 N6 88.66(17) . .
N4 Mn2 N6 68.89(18) . .
O1 Mn2 N7 100.67(17) . .
O4 Mn2 N7 81.91(18) . .
O3 Mn2 N7 95.73(17) . .
N4 Mn2 N7 139.37(16) . .
N6 Mn2 N7 70.52(17) . .
C18 O1 Mn2 110.4(4) . .
C18 O2 Mn1 156.0(5) . .
Mn2 O3 H1W 115.4 . .
Mn2 O3 H2W 93.2 . .
H1W O3 H2W 73.8 . .
Mn2 O4 H3W 102.2 . .
Mn2 O4 H4W 107.8 . .
H3W O4 H4W 111.0 . .
Mn1 O5 H5W 130.3 . .
Mn1 O5 H6W 110.0 . .
H5W O5 H6W 114.9 . .
O6 O6 H7W 109.8 2_675 .
O6 O6 H8W 26.1 2_675 .
H7W O6 H8W 98.7 . .
C2 N2 C3 117.5(7) . .
C1 N1 C4 115.6(6) . .
C1 N1 Mn1 130.2(5) . .
C4 N1 Mn1 114.0(4) . .
C5 N3 N4 106.8(5) . .
C5 N3 Mn1 123.3(4) . .
N4 N3 Mn1 129.6(4) . .
C6 N5 C5 100.0(5) . .
C6 N4 N3 105.0(5) . .
C6 N4 Mn2 118.5(4) . .
N3 N4 Mn2 132.8(4) . .
C7 N6 C11 119.3(4) . .
C7 N6 Mn2 120.2(4) . .
C11 N6 Mn2 120.6(4) . .
N8 N7 C12 104.9(5) . .
N8 N7 Mn2 139.5(4) . .
C12 N7 Mn2 113.7(4) . .
C13 N8 N7 105.1(4) . .
C13 N8 Mn1 115.8(4) . 3_754
N7 N8 Mn1 138.8(4) . 3_754
C13 N9 C12 100.8(5) . .
C14 N10 C17 116.0(6) . .
C14 N10 Mn1 117.1(4) . 3_754
C17 N10 Mn1 126.7(4) . 3_754
C16 N11 C15 115.8(6) . .
N1 C1 C2 122.5(7) . .
N1 C1 H1 118.8 . .
C2 C1 H1 118.8 . .
N2 C2 C1 120.9(7) . .
N2 C2 H2 119.6 . .
C1 C2 H2 119.6 . .
N2 C3 C4 121.8(7) . .
N2 C3 H3 119.1 . .
C4 C3 H3 119.1 . .
N1 C4 C3 121.7(6) . .
N1 C4 C5 113.7(5) . .
C3 C4 C5 124.6(6) . .
N3 C5 N5 113.6(6) . .
N3 C5 C4 119.6(5) . .
N5 C5 C4 126.8(5) . .
N4 C6 N5 114.6(5) . .
N4 C6 C7 117.1(5) . .
N5 C6 C7 128.2(5) . .
N6 C7 C8 121.8(6) . .
N6 C7 C6 112.6(5) . .
C8 C7 C6 125.6(6) . .
C9 C8 C7 117.7(6) . .
C9 C8 H8 121.2 . .
C7 C8 H8 121.2 . .
C8 C9 C10 121.3(5) . .
C8 C9 H9 119.3 . .
C10 C9 H9 119.3 . .
C11 C10 C9 116.9(6) . .
C11 C10 H10 121.6 . .
C9 C10 H10 121.6 . .
N6 C11 C10 123.0(6) . .
N6 C11 C12 113.1(5) . .
C10 C11 C12 123.9(6) . .
N9 C12 N7 114.2(6) . .
N9 C12 C11 125.2(5) . .
N7 C12 C11 120.6(6) . .
N9 C13 N8 115.0(6) . .
N9 C13 C14 125.5(6) . .
N8 C13 C14 119.5(5) . .
N10 C14 C15 120.8(6) . .
N10 C14 C13 114.8(6) . .
C15 C14 C13 124.4(6) . .
N11 C15 C14 122.6(7) . .
N11 C15 H15 118.7 . .
C14 C15 H15 118.7 . .
N11 C16 C17 123.0(7) . .
N11 C16 H16 118.5 . .
C17 C16 H16 118.5 . .
C16 C17 N10 121.6(6) . .
C16 C17 H17 119.2 . .
N10 C17 H17 119.2 . .
O2 C18 O1 121.7(6) . .
O2 C18 C19 119.5(6) . .
O1 C18 C19 118.7(6) . .
C19 C19 C18 116.2(7) 2_775 .
C19 C19 H19A 108.2 2_775 .
C18 C19 H19A 108.2 . .
C19 C19 H19B 108.2 2_775 .
C18 C19 H19B 108.2 . .
H19A C19 H19B 107.4 . .

loop_
_geom_bond_atom_site_label_1
_geom_bond_atom_site_label_2
_geom_bond_distance
_geom_bond_site_symmetry_2
Mn1 O5 2.098(5) .
Mn1 N3 2.192(5) .
Mn1 O2 2.194(5) .
Mn1 N8 2.275(4) 4_575
Mn1 N10 2.304(6) 4_575
Mn1 N1 2.506(6) .
Mn2 O1 2.177(4) .
Mn2 O4 2.203(5) .
Mn2 O3 2.218(5) .
Mn2 N4 2.266(5) .
Mn2 N6 2.307(4) .
Mn2 N7 2.358(5) .
O1 C18 1.270(7) .
O2 C18 1.240(7) .
O3 H1W 0.8500 .
O3 H2W 0.8501 .
O4 H3W 0.8500 .
O4 H4W 0.8500 .
O5 H5W 0.8501 .
O5 H6W 0.8500 .
O6 O6 1.72(4) 2_675
O6 H7W 0.8501 .
O6 H8W 0.8499 .
N2 C2 1.290(11) .
N2 C3 1.332(9) .
N1 C1 1.304(9) .
N1 C4 1.351(8) .
N3 C5 1.319(8) .
N3 N4 1.359(7) .
N5 C6 1.355(7) .
N5 C5 1.366(7) .
N4 C6 1.329(8) .
N6 C7 1.337(8) .
N6 C11 1.340(8) .
N7 N8 1.353(7) .
N7 C12 1.355(7) .
N8 C13 1.339(8) .
N8 Mn1 2.275(4) 3_754
N9 C13 1.331(7) .
N9 C12 1.332(8) .
N10 C14 1.340(8) .
N10 C17 1.367(9) .
N10 Mn1 2.304(6) 3_754
N11 C16 1.323(10) .
N11 C15 1.341(9) .
C1 C2 1.427(12) .
C1 H1 0.9300 .
C2 H2 0.9300 .
C3 C4 1.377(8) .
C3 H3 0.9300 .
C4 C5 1.457(9) .
C6 C7 1.457(8) .
C7 C8 1.410(8) .
C8 C9 1.358(12) .
C8 H8 0.9300 .
C9 C10 1.405(12) .
C9 H9 0.9300 .
C10 C11 1.376(8) .
C10 H10 0.9300 .
C11 C12 1.472(9) .
C13 C14 1.470(9) .
C14 C15 1.390(9) .
C15 H15 0.9300 .
C16 C17 1.360(11) .
C16 H16 0.9300 .
C17 H17 0.9300 .
C18 C19 1.527(8) .
C19 C19 1.502(12) 2_775
C19 H19A 0.9700 .
C19 H19B 0.9700 .

loop_
_geom_hbond_atom_site_label_D
_geom_hbond_atom_site_label_H
_geom_hbond_atom_site_label_A
_geom_hbond_distance_DH
_geom_hbond_distance_HA
_geom_hbond_distance_DA
_geom_hbond_angle_DHA
_geom_hbond_site_symmetry_A
O6 H8W O6 0.85 1.02 1.72(4) 132.6 2_675
O5 H6W Br1 0.85 2.65 3.401(4) 148.6 .
O5 H5W O1 0.85 1.91 2.753(7) 169.8 4_575
O4 H4W N5 0.85 2.04 2.845(7) 157.8 7_664
O4 H3W Br1 0.85 2.46 3.237(4) 152.4 4_574
O3 H2W N4 0.85 2.52 3.037(7) 119.9 .
O3 H1W Br1 0.85 2.39 3.236(4) 172.7 .

loop_
_geom_torsion_atom_site_label_1
_geom_torsion_atom_site_label_2
_geom_torsion_atom_site_label_3
_geom_torsion_atom_site_label_4
_geom_torsion
_geom_torsion_site_symmetry_1
_geom_torsion_site_symmetry_4
O4 Mn2 O1 C18 85.3(4) . .
O3 Mn2 O1 C18 -97.0(4) . .
N4 Mn2 O1 C18 -13.9(5) . .
N6 Mn2 O1 C18 -164.7(11) . .
N7 Mn2 O1 C18 167.6(4) . .
O5 Mn1 O2 C18 -18.3(11) . .
N3 Mn1 O2 C18 -131.4(11) . .
N8 Mn1 O2 C18 79.7(11) 4_575 .
N10 Mn1 O2 C18 138.8(11) 4_575 .
N1 Mn1 O2 C18 -103.5(11) . .
O5 Mn1 N1 C1 62.0(8) . .
N3 Mn1 N1 C1 177.3(8) . .
O2 Mn1 N1 C1 147.3(7) . .
N8 Mn1 N1 C1 -35.2(8) 4_575 .
N10 Mn1 N1 C1 -102.1(8) 4_575 .
O5 Mn1 N1 C4 -124.3(5) . .
N3 Mn1 N1 C4 -9.0(5) . .
O2 Mn1 N1 C4 -39.0(7) . .
N8 Mn1 N1 C4 138.6(5) 4_575 .
N10 Mn1 N1 C4 71.6(5) 4_575 .
O5 Mn1 N3 C5 86.2(5) . .
O2 Mn1 N3 C5 171.9(5) . .
N8 Mn1 N3 C5 -41.6(7) 4_575 .
N10 Mn1 N3 C5 -104.3(5) 4_575 .
N1 Mn1 N3 C5 7.6(5) . .
O5 Mn1 N3 N4 -101.7(5) . .
O2 Mn1 N3 N4 -16.0(5) . .
N8 Mn1 N3 N4 130.5(5) 4_575 .
N10 Mn1 N3 N4 67.8(5) 4_575 .
N1 Mn1 N3 N4 179.7(6) . .
C5 N3 N4 C6 -1.7(7) . .
Mn1 N3 N4 C6 -174.8(4) . .
C5 N3 N4 Mn2 -158.7(4) . .
Mn1 N3 N4 Mn2 28.2(8) . .
O1 Mn2 N4 C6 -160.4(4) . .
O4 Mn2 N4 C6 102.5(5) . .
O3 Mn2 N4 C6 -76.0(5) . .
N6 Mn2 N4 C6 14.4(4) . .
N7 Mn2 N4 C6 17.3(7) . .
O1 Mn2 N4 N3 -5.8(6) . .
O4 Mn2 N4 N3 -102.9(5) . .
O3 Mn2 N4 N3 78.6(5) . .
N6 Mn2 N4 N3 169.0(6) . .
N7 Mn2 N4 N3 171.9(4) . .
O1 Mn2 N6 C7 144.3(11) . .
O4 Mn2 N6 C7 -105.5(5) . .
O3 Mn2 N6 C7 76.7(5) . .
N4 Mn2 N6 C7 -8.7(4) . .
N7 Mn2 N6 C7 173.3(5) . .
O1 Mn2 N6 C11 -36.3(15) . .
O4 Mn2 N6 C11 73.8(5) . .
O3 Mn2 N6 C11 -104.0(5) . .
N4 Mn2 N6 C11 170.6(5) . .
N7 Mn2 N6 C11 -7.4(5) . .
O1 Mn2 N7 N8 -13.2(6) . .
O4 Mn2 N7 N8 78.2(6) . .
O3 Mn2 N7 N8 -101.7(6) . .
N4 Mn2 N7 N8 168.9(5) . .
N6 Mn2 N7 N8 171.7(6) . .
O1 Mn2 N7 C12 -174.3(4) . .
O4 Mn2 N7 C12 -82.9(4) . .
O3 Mn2 N7 C12 97.1(4) . .
N4 Mn2 N7 C12 7.7(6) . .
N6 Mn2 N7 C12 10.6(4) . .
C12 N7 N8 C13 0.7(6) . .
Mn2 N7 N8 C13 -161.4(5) . .
C12 N7 N8 Mn1 -172.1(5) . 3_754
Mn2 N7 N8 Mn1 25.8(10) . 3_754
C4 N1 C1 C2 -1.2(14) . .
Mn1 N1 C1 C2 172.5(7) . .
C3 N2 C2 C1 0.6(15) . .
N1 C1 C2 N2 -0.1(17) . .
C2 N2 C3 C4 0.3(13) . .
C1 N1 C4 C3 2.1(11) . .
Mn1 N1 C4 C3 -172.6(5) . .
C1 N1 C4 C5 -176.0(7) . .
Mn1 N1 C4 C5 9.3(7) . .
N2 C3 C4 N1 -1.8(11) . .
N2 C3 C4 C5 176.1(7) . .
N4 N3 C5 N5 0.7(7) . .
Mn1 N3 C5 N5 174.4(4) . .
N4 N3 C5 C4 -179.3(5) . .
Mn1 N3 C5 C4 -5.7(8) . .
C6 N5 C5 N3 0.5(7) . .
C6 N5 C5 C4 -179.4(6) . .
N1 C4 C5 N3 -3.5(9) . .
C3 C4 C5 N3 178.5(6) . .
N1 C4 C5 N5 176.4(6) . .
C3 C4 C5 N5 -1.6(11) . .
N3 N4 C6 N5 2.1(7) . .
Mn2 N4 C6 N5 163.1(4) . .
N3 N4 C6 C7 -179.8(5) . .
Mn2 N4 C6 C7 -18.8(7) . .
C5 N5 C6 N4 -1.6(7) . .
C5 N5 C6 C7 -179.4(6) . .
C11 N6 C7 C8 1.2(10) . .
Mn2 N6 C7 C8 -179.5(5) . .
C11 N6 C7 C6 -176.7(5) . .
Mn2 N6 C7 C6 2.6(7) . .
N4 C6 C7 N6 10.3(8) . .
N5 C6 C7 N6 -171.9(6) . .
N4 C6 C7 C8 -167.4(7) . .
N5 C6 C7 C8 10.3(11) . .
N6 C7 C8 C9 -1.7(10) . .
C6 C7 C8 C9 175.9(7) . .
C7 C8 C9 C10 -0.1(12) . .
C8 C9 C10 C11 2.3(12) . .
C7 N6 C11 C10 1.2(10) . .
Mn2 N6 C11 C10 -178.1(5) . .
C7 N6 C11 C12 -177.6(5) . .
Mn2 N6 C11 C12 3.1(7) . .
C9 C10 C11 N6 -2.9(11) . .
C9 C10 C11 C12 175.8(7) . .
C13 N9 C12 N7 -0.5(7) . .
C13 N9 C12 C11 -179.4(6) . .
N8 N7 C12 N9 -0.1(7) . .
Mn2 N7 C12 N9 167.3(4) . .
N8 N7 C12 C11 178.8(5) . .
Mn2 N7 C12 C11 -13.8(7) . .
N6 C11 C12 N9 -173.7(5) . .
C10 C11 C12 N9 7.6(10) . .
N6 C11 C12 N7 7.6(8) . .
C10 C11 C12 N7 -171.2(6) . .
C12 N9 C13 N8 1.1(7) . .
C12 N9 C13 C14 178.1(6) . .
N7 N8 C13 N9 -1.2(7) . .
Mn1 N8 C13 N9 173.6(4) 3_754 .
N7 N8 C13 C14 -178.4(5) . .
Mn1 N8 C13 C14 -3.7(7) 3_754 .
C17 N10 C14 C15 2.1(10) . .
Mn1 N10 C14 C15 -172.9(5) 3_754 .
C17 N10 C14 C13 -176.8(6) . .
Mn1 N10 C14 C13 8.2(7) 3_754 .
N9 C13 C14 N10 180.0(6) . .
N8 C13 C14 N10 -3.1(9) . .
N9 C13 C14 C15 1.2(11) . .
N8 C13 C14 C15 178.1(7) . .
C16 N11 C15 C14 -1.5(12) . .
N10 C14 C15 N11 -1.4(11) . .
C13 C14 C15 N11 177.3(6) . .
C15 N11 C16 C17 3.7(14) . .
N11 C16 C17 N10 -3.1(15) . .
C14 N10 C17 C16 0.0(12) . .
Mn1 N10 C17 C16 174.5(7) 3_754 .
Mn1 O2 C18 O1 140.8(9) . .
Mn1 O2 C18 C19 -43.0(14) . .
Mn2 O1 C18 O2 -0.7(7) . .
Mn2 O1 C18 C19 -176.9(4) . .
O2 C18 C19 C19 144.5(5) . 2_775
O1 C18 C19 C19 -39.2(6) . 2_775
